data_7210212
loop_
_publ_author_name
'T\"urkmen, Yunus E.'
'Sen, Saikat'
'Rawal, Viresh H.'

_publ_section_title
;
 Stacks and clips: Uncanny similarities in the modes of self-assembly in
 tenary Ag(I) complexes with 1,2-diazines and chelating heteroarenes.
;
_journal_issue 21
_journal_name_full 'CrystEngComm / RSC'
_journal_page_first 4221
_journal_page_last 4224
_journal_paper_doi 10.1039/C3CE40500A
_journal_volume 2013
_journal_year 2013
_chemical_compound_source 'see text'
_chemical_formula_moiety 'C19 H14 Ag N4, C2 N, C2 F6 N O4 S2'
_chemical_formula_sum 'C23 H14 Ag F6 N6 O4 S2'
_chemical_formula_weight 724.41
_chemical_name_systematic ?
_space_group_IT_number 15
_symmetry_cell_setting monoclinic
_symmetry_Int_Tables_number 15
_symmetry_space_group_name_Hall '-C 2yc'
_symmetry_space_group_name_H-M 'C 1 2/c 1'
_atom_sites_solution_hydrogens geom
_atom_sites_solution_primary direct
_atom_sites_solution_secondary difmap
_audit_creation_date 2013-01-23T11:10:56-00:00
_audit_creation_method 'WinGX routine CIF_UPDATE'
_cell_angle_alpha 90
_cell_angle_beta 124.337(9)
_cell_angle_gamma 90
_cell_formula_units_Z 8
_cell_length_a 20.635(7)
_cell_length_b 22.481(7)
_cell_length_c 13.652(5)
_cell_measurement_reflns_used 3799
_cell_measurement_temperature 100(2)
_cell_measurement_theta_max 51.46
_cell_measurement_theta_min 4.79
_cell_volume 5229(3)
_computing_cell_refinement 'SMART (Bruker, 1998)'
_computing_data_collection 'SMART (Bruker, 1998)'
_computing_data_reduction 'SAINT (Bruker, 1998)'
_computing_molecular_graphics 'PLATON (Spek, 2003) and CAMERON (Watkin et al., 1993)'
_computing_publication_material 'PLATON (Spek, 2003)'
_computing_structure_refinement 'SHELXL-97 (Sheldrick, 2008)'
_computing_structure_solution 'SIR92 (Altomare et al., 1994)'
_diffrn_ambient_temperature 100(2)
_diffrn_measured_fraction_theta_full 0.972
_diffrn_measured_fraction_theta_max 0.969
_diffrn_measurement_device_type 'Bruker AXS SMART APEX CCD area-detector'
_diffrn_measurement_method '\f and \w scans'
_diffrn_radiation_monochromator graphite
_diffrn_radiation_type MoKa
_diffrn_radiation_wavelength 0.71073
_diffrn_reflns_av_R_equivalents 0.1178
_diffrn_reflns_av_unetI/netI 0.1
_diffrn_reflns_limit_h_max 24
_diffrn_reflns_limit_h_min -18
_diffrn_reflns_limit_k_max 23
_diffrn_reflns_limit_k_min -27
_diffrn_reflns_limit_l_max 16
_diffrn_reflns_limit_l_min -16
_diffrn_reflns_number 12887
_diffrn_reflns_reduction_process
;
;
_diffrn_reflns_theta_full 25
_diffrn_reflns_theta_max 25.45
_diffrn_reflns_theta_min 1.5
_exptl_absorpt_coefficient_mu 1.018
_exptl_absorpt_correction_T_max 0.7499
_exptl_absorpt_correction_T_min 0.6923
_exptl_absorpt_correction_type multi-scan
_exptl_absorpt_process_details '(SADABS; Sheldrick, 2003)'
_exptl_crystal_colour yellow
_exptl_crystal_density_diffrn 1.84
_exptl_crystal_density_method 'Not Measured'
_exptl_crystal_description needle
_exptl_crystal_F_000 2872
_exptl_crystal_size_max 0.39
_exptl_crystal_size_mid 0.35
_exptl_crystal_size_min 0.3
_refine_diff_density_max 2.043
_refine_diff_density_min -1.149
_refine_diff_density_rms 0.195
_refine_ls_extinction_method none
_refine_ls_goodness_of_fit_ref 1.055
_refine_ls_hydrogen_treatment constr
_refine_ls_matrix_type full
_refine_ls_number_parameters 398
_refine_ls_number_reflns 4704
_refine_ls_number_restraints 0
_refine_ls_restrained_S_all 1.055
_refine_ls_R_factor_all 0.1071
_refine_ls_R_factor_gt 0.084
_refine_ls_shift/su_max 0
_refine_ls_shift/su_mean 0
_refine_ls_structure_factor_coef Fsqd
_refine_ls_weighting_details 'calc w=1/[\s^2^(Fo^2^)+(0.1242P)^2^+4.4072P] where P=(Fo^2^+2Fc^2^)/3'
_refine_ls_weighting_scheme calc
_refine_ls_wR_factor_gt 0.2025
_refine_ls_wR_factor_ref 0.2169
_reflns_number_gt 3615
_reflns_number_total 4704
_reflns_threshold_expression I>2sigma(I)
_cod_data_source_file c3ce40500a.txt
_cod_data_source_block platon_acc2
_cod_depositor_comments
;
The following automatic conversions were performed:

'_symmetry_cell_setting' value 'Monoclinic' changed to 'monoclinic'
according to /home/saulius/struct/CIF-dictionaries/cif_core.dic
dictionary named 'cif_core.dic' version 2.4.2 from 2011-04-26.

Automatic conversion script
Id: cif_fix_values 1891 2012-01-12 08:04:46Z andrius 

 Adding full bibliography for 7210209--7210212.cif.
;
_cod_original_sg_symbol_H-M 'C 2/c'
_cod_database_code 7210212

loop_
_symmetry_equiv_pos_as_xyz
x,y,z
-x,y,1/2-z
-x,-y,-z
x,-y,1/2+z
1/2+x,1/2+y,z
1/2-x,1/2+y,1/2-z
1/2-x,1/2-y,-z
1/2+x,1/2-y,1/2+z

loop_
_atom_site_label
_atom_site_type_symbol
_atom_site_fract_x
_atom_site_fract_y
_atom_site_fract_z
_atom_site_U_iso_or_equiv
_atom_site_adp_type
_atom_site_occupancy
_atom_site_symmetry_multiplicity
_atom_site_calc_flag
_atom_site_refinement_flags
_atom_site_disorder_assembly
_atom_site_disorder_group
Ag1 Ag 0.46237(4) 0.07609(2) 0.10993(6) 0.0292(3) Uani 1 1 d . . .
C1 C 0.2738(5) 0.0683(4) -0.0951(8) 0.047(3) Uani 1 1 d . . .
C10 C 0.5391(5) -0.0558(3) 0.1557(7) 0.0293(18) Uani 1 1 d . . .
C11 C 0.6110(5) -0.0169(3) 0.2309(7) 0.0293(17) Uani 1 1 d . . .
C12 C 0.6850(5) -0.0401(4) 0.3075(9) 0.041(2) Uani 1 1 d . . .
C13 C 0.7462(5) -0.0020(4) 0.3698(10) 0.054(3) Uani 1 1 d . . .
C14 C 0.7346(6) 0.0590(4) 0.3542(11) 0.055(3) Uani 1 1 d . . .
C15 C 0.6595(5) 0.0782(4) 0.2778(10) 0.044(2) Uani 1 1 d . . .
C16 C 0.4747(4) 0.2177(3) 0.1352(6) 0.0229(16) Uani 1 1 d . . .
C17 C 0.4872(4) 0.2740(3) 0.1906(6) 0.0228(16) Uani 1 1 d . . .
C18 C 0.4732(5) 0.3281(3) 0.1301(7) 0.0312(18) Uani 1 1 d . . .
C19 C 0.4870(5) 0.3796(3) 0.1909(8) 0.0338(19) Uani 1 1 d . . .
C2 C 0.2011(5) 0.0457(4) -0.1660(8) 0.053(3) Uani 1 1 d . . .
C20 C 0.2083(4) 0.2341(3) 0.8323(7) 0.0286(17) Uani 1 1 d . . .
C21 C 0.3540(5) 0.2827(7) 0.6474(9) 0.064(4) Uani 1 1 d . . .
C22A C 0.4579(10) 0.4344(8) 0.6115(18) 0.042(5) Uani 0.518(14) 1 d P A 1
C22B C 0.4613(14) 0.4474(9) 0.5293(18) 0.047(6) Uani 0.482(14) 1 d P A 2
C23 C 0.4399(6) 0.3923(4) 0.5342(11) 0.061(3) Uani 1 1 d . . .
C3 C 0.1932(5) -0.0158(4) -0.1749(9) 0.056(3) Uani 1 1 d . . .
C4 C 0.2591(5) -0.0498(4) -0.1148(9) 0.050(3) Uani 1 1 d . . .
C5 C 0.3319(5) -0.0233(3) -0.0422(7) 0.034(2) Uani 1 1 d . . .
C6 C 0.4054(5) -0.0583(3) 0.0255(6) 0.0274(17) Uani 1 1 d . . .
C7 C 0.4079(5) -0.1198(3) 0.0132(7) 0.0315(19) Uani 1 1 d . . .
C8 C 0.4787(5) -0.1478(3) 0.0746(7) 0.0316(18) Uani 1 1 d . . .
C9 C 0.5462(5) -0.1160(3) 0.1454(7) 0.0287(17) Uani 1 1 d . . .
F1 F 0.2819(3) 0.2346(2) 0.9278(4) 0.0383(11) Uani 1 1 d . . .
F2 F 0.1717(3) 0.1876(2) 0.8375(5) 0.0392(12) Uani 1 1 d . . .
F3 F 0.1727(3) 0.2826(2) 0.8353(4) 0.0386(12) Uani 1 1 d . . .
F4 F 0.3315(3) 0.2290(4) 0.6024(5) 0.078(2) Uani 1 1 d . . .
F5 F 0.4290(3) 0.2884(5) 0.6902(5) 0.103(3) Uani 1 1 d . . .
F6 F 0.3126(3) 0.3222(4) 0.5647(5) 0.079(2) Uani 1 1 d . . .
H1 H 0.2787 0.1104 -0.0889 0.057 Uiso 1 1 calc R . .
H12 H 0.693 -0.0819 0.3165 0.049 Uiso 1 1 calc R . .
H13 H 0.7974 -0.0172 0.4246 0.065 Uiso 1 1 calc R . .
H14 H 0.7772 0.0861 0.395 0.066 Uiso 1 1 calc R . .
H15 H 0.6507 0.1198 0.2663 0.053 Uiso 1 1 calc R . .
H16 H 0.4569 0.2163 0.0542 0.027 Uiso 1 1 calc R . .
H18 H 0.4546 0.3286 0.0486 0.037 Uiso 1 1 calc R . .
H19 H 0.4785 0.4165 0.1514 0.041 Uiso 1 1 calc R . .
H2 H 0.1566 0.071 -0.2086 0.064 Uiso 1 1 calc R . .
H3 H 0.1428 -0.0338 -0.2221 0.067 Uiso 1 1 calc R . .
H4 H 0.2551 -0.0918 -0.1225 0.06 Uiso 1 1 calc R . .
H7 H 0.361 -0.1417 -0.0372 0.038 Uiso 1 1 calc R . .
H8 H 0.4813 -0.1897 0.0682 0.038 Uiso 1 1 calc R . .
H9 H 0.5961 -0.1348 0.1861 0.034 Uiso 1 1 calc R . .
N1 N 0.3398(4) 0.0364(3) -0.0325(6) 0.0329(16) Uani 1 1 d . . .
N2 N 0.4721(4) -0.0281(3) 0.0993(5) 0.0234(13) Uani 1 1 d . . .
N3 N 0.5976(4) 0.0425(3) 0.2182(7) 0.0354(16) Uani 1 1 d . . .
N4 N 0.4868(4) 0.1673(2) 0.1923(5) 0.0252(14) Uani 1 1 d . . .
N5 N 0.2519(4) 0.2901(3) 0.7068(6) 0.0274(14) Uani 1 1 d . . .
N6A N 0.4680(10) 0.4665(7) 0.6843(14) 0.052(5) Uani 0.518(14) 1 d P . 1
N6B N 0.4726(14) 0.4938(11) 0.5078(16) 0.084(9) Uani 0.482(14) 1 d P . 2
O1 O 0.2424(3) 0.1763(2) 0.7037(5) 0.0317(13) Uani 1 1 d . . .
O2 O 0.1257(3) 0.2396(2) 0.6055(5) 0.0343(13) Uani 1 1 d . . .
O3 O 0.3884(3) 0.2469(2) 0.8531(5) 0.0344(13) Uani 1 1 d . . .
O4 O 0.3682(4) 0.3522(3) 0.8062(6) 0.0504(17) Uani 1 1 d . . .
S1 S 0.20609(11) 0.23162(8) 0.69644(16) 0.0256(4) Uani 1 1 d . . .
S2 S 0.34317(11) 0.29286(9) 0.76961(16) 0.0294(5) Uani 1 1 d . . .

loop_
_atom_site_aniso_label
_atom_site_aniso_U_11
_atom_site_aniso_U_22
_atom_site_aniso_U_33
_atom_site_aniso_U_23
_atom_site_aniso_U_13
_atom_site_aniso_U_12
Ag1 0.0392(4) 0.0129(3) 0.0402(4) -0.0023(2) 0.0252(3) 0.0020(2)
C1 0.043(5) 0.028(4) 0.045(5) -0.006(4) 0.009(4) 0.014(4)
C10 0.046(5) 0.017(3) 0.034(4) 0.003(3) 0.028(4) 0.001(3)
C11 0.032(4) 0.022(4) 0.049(4) 0.002(3) 0.032(4) 0.003(3)
C12 0.034(5) 0.027(4) 0.065(6) -0.003(4) 0.030(4) 0.002(4)
C13 0.025(5) 0.036(5) 0.093(8) -0.015(5) 0.029(5) -0.005(4)
C14 0.036(5) 0.032(5) 0.100(8) -0.013(5) 0.040(6) -0.017(4)
C15 0.035(5) 0.029(5) 0.074(7) -0.012(4) 0.034(5) -0.008(4)
C16 0.026(4) 0.016(4) 0.036(4) -0.002(3) 0.024(3) 0.002(3)
C17 0.020(4) 0.016(3) 0.037(4) 0.000(3) 0.019(3) 0.003(3)
C18 0.036(5) 0.024(4) 0.040(4) 0.009(3) 0.025(4) 0.006(3)
C19 0.040(5) 0.016(4) 0.061(5) 0.001(3) 0.038(4) -0.003(3)
C2 0.041(5) 0.037(5) 0.050(5) -0.012(4) 0.007(4) 0.015(4)
C20 0.027(4) 0.021(4) 0.043(4) 0.010(3) 0.023(4) 0.010(3)
C21 0.024(5) 0.138(12) 0.037(5) -0.010(7) 0.020(4) -0.021(6)
C22A 0.039(10) 0.022(9) 0.064(13) 0.005(8) 0.029(9) 0.001(7)
C22B 0.086(16) 0.029(10) 0.050(12) -0.003(9) 0.053(12) -0.002(10)
C23 0.048(6) 0.034(5) 0.098(9) -0.005(6) 0.038(6) -0.003(5)
C3 0.031(5) 0.038(5) 0.065(6) -0.017(5) 0.006(4) 0.007(4)
C4 0.040(5) 0.022(4) 0.069(6) -0.008(4) 0.020(5) 0.004(4)
C5 0.035(4) 0.021(4) 0.038(4) -0.013(3) 0.016(4) 0.000(3)
C6 0.036(4) 0.018(3) 0.028(4) -0.001(3) 0.018(3) 0.002(3)
C7 0.040(5) 0.016(4) 0.036(4) -0.004(3) 0.020(4) 0.000(3)
C8 0.040(5) 0.013(3) 0.047(5) -0.003(3) 0.028(4) -0.002(3)
C9 0.030(4) 0.021(4) 0.042(4) -0.001(3) 0.025(3) 0.004(3)
F1 0.040(3) 0.046(3) 0.036(2) 0.007(2) 0.026(2) 0.006(2)
F2 0.042(3) 0.030(3) 0.062(3) 0.019(2) 0.039(3) 0.012(2)
F3 0.052(3) 0.027(2) 0.057(3) 0.011(2) 0.043(3) 0.014(2)
F4 0.042(3) 0.142(7) 0.047(3) -0.034(4) 0.024(3) 0.008(4)
F5 0.033(3) 0.224(10) 0.053(4) -0.002(5) 0.026(3) -0.032(5)
F6 0.041(3) 0.149(7) 0.040(3) 0.034(4) 0.019(3) -0.016(4)
N1 0.036(4) 0.023(3) 0.036(3) -0.003(3) 0.018(3) 0.010(3)
N2 0.034(4) 0.018(3) 0.030(3) 0.003(2) 0.026(3) 0.006(3)
N3 0.039(4) 0.016(3) 0.063(5) -0.001(3) 0.036(4) 0.000(3)
N4 0.030(3) 0.015(3) 0.033(3) -0.001(2) 0.019(3) -0.001(3)
N5 0.029(3) 0.020(3) 0.038(3) 0.003(3) 0.022(3) -0.001(3)
N6A 0.071(12) 0.029(8) 0.057(10) 0.000(7) 0.037(9) -0.002(8)
N6B 0.13(2) 0.097(18) 0.038(10) -0.001(11) 0.056(13) -0.033(16)
O1 0.041(3) 0.018(3) 0.046(3) -0.002(2) 0.030(3) 0.001(2)
O2 0.029(3) 0.028(3) 0.049(3) 0.005(2) 0.023(3) -0.001(2)
O3 0.033(3) 0.032(3) 0.036(3) 0.000(2) 0.018(2) 0.007(2)
O4 0.039(3) 0.034(3) 0.055(4) 0.000(3) 0.013(3) -0.012(3)
S1 0.0294(10) 0.0167(9) 0.0360(10) 0.0024(7) 0.0217(8) 0.0018(7)
S2 0.0299(10) 0.0262(10) 0.0316(10) 0.0010(8) 0.0170(8) -0.0021(8)

loop_
_atom_type_symbol
_atom_type_description
_atom_type_scat_dispersion_real
_atom_type_scat_dispersion_imag
_atom_type_scat_source
C C 0.0033 0.0016 ' International Tables Vol C Tables 4.2.6.8 and 6.1.1.4'
H H 0 0 ' International Tables Vol C Tables 4.2.6.8 and 6.1.1.4'
Ag Ag -0.8971 1.1015 ' International Tables Vol C Tables 4.2.6.8 and 6.1.1.4'
F F 0.0171 0.0103 ' International Tables Vol C Tables 4.2.6.8 and 6.1.1.4'
N N 0.0061 0.0033 ' International Tables Vol C Tables 4.2.6.8 and 6.1.1.4'
O O 0.0106 0.006 ' International Tables Vol C Tables 4.2.6.8 and 6.1.1.4'
S S 0.1246 0.1234 ' International Tables Vol C Tables 4.2.6.8 and 6.1.1.4'

loop_
_geom_angle_atom_site_label_1
_geom_angle_atom_site_label_2
_geom_angle_atom_site_label_3
_geom_angle
C1 C2 C3 117.9(8)
C1 C2 H2 121.1
C1 N1 Ag1 124.3(5)
C1 N1 C5 116.6(7)
C10 C9 H9 121.2
C10 N2 Ag1 122.6(5)
C10 N2 C6 119.9(6)
C11 C12 H12 120.8
C12 C11 C10 122.4(7)
C12 C13 C14 120.6(9)
C12 C13 H13 119.7
C13 C12 C11 118.5(8)
C13 C12 H12 120.8
C13 C14 H14 121.5
C14 C13 H13 119.7
C14 C15 H15 117.9
C15 C14 C13 117.0(8)
C15 C14 H14 121.5
C15 N3 Ag1 124.2(5)
C15 N3 C11 117.5(7)
C16 N4 Ag1 125.0(5)
C17 C16 H16 118.8
C17 C18 H18 120.8
C18 C17 C16 122.9(7)
C18 C19 H19 119.3
C19 C18 C17 118.4(8)
C19 C18 H18 120.8
C2 C1 H1 117.3
C2 C3 H3 120.7
C22A C23 C22B 54.1(11)
C3 C2 H2 121.1
C3 C4 C5 120.2(8)
C3 C4 H4 119.9
C4 C3 C2 118.6(9)
C4 C3 H3 120.7
C4 C5 C6 122.3(7)
C5 C4 H4 119.9
C5 N1 Ag1 118.5(5)
C6 C7 H7 120.5
C6 N2 Ag1 117.4(5)
C7 C6 C5 123.0(7)
C7 C8 C9 120.4(7)
C7 C8 H8 119.8
C8 C7 C6 118.9(7)
C8 C7 H7 120.5
C8 C9 C10 117.5(7)
C8 C9 H9 121.2
C9 C10 C11 121.1(7)
C9 C8 H8 119.8
F1 C20 S1 110.7(5)
F2 C20 F1 109.1(6)
F2 C20 F3 108.0(6)
F2 C20 S1 110.1(6)
F3 C20 F1 107.9(7)
F3 C20 S1 110.9(5)
F4 C21 F5 108.3(11)
F4 C21 S2 110.5(8)
F5 C21 S2 107.6(7)
F6 C21 F4 109.5(8)
F6 C21 F5 110.4(10)
F6 C21 S2 110.5(9)
N1 Ag1 N2 70.1(2)
N1 Ag1 N3 136.3(2)
N1 C1 C2 125.3(8)
N1 C1 H1 117.3
N1 C5 C4 121.4(7)
N1 C5 C6 116.3(7)
N2 Ag1 N3 67.7(2)
N2 C10 C11 115.5(7)
N2 C10 C9 123.3(7)
N2 C6 C5 117.1(6)
N2 C6 C7 119.8(7)
N3 C11 C10 115.6(7)
N3 C11 C12 122.0(8)
N3 C15 C14 124.3(8)
N3 C15 H15 117.9
N4 Ag1 N1 126.6(2)
N4 Ag1 N2 158.4(2)
N4 Ag1 N3 97.0(2)
N4 C16 C17 122.4(7)
N4 C16 H16 118.8
N5 S1 C20 102.3(4)
N5 S2 C21 102.9(4)
N6A C22A C23 170(2)
N6B C22B C23 170(2)
O1 S1 C20 104.1(3)
O1 S1 N5 117.1(3)
O2 S1 C20 103.4(4)
O2 S1 N5 108.7(3)
O2 S1 O1 118.8(3)
O3 S2 C21 106.2(5)
O3 S2 N5 116.7(3)
O4 S2 C21 103.5(5)
O4 S2 N5 108.5(4)
O4 S2 O3 117.2(4)
S2 N5 S1 123.8(4)

loop_
_geom_bond_atom_site_label_1
_geom_bond_atom_site_label_2
_geom_bond_distance
Ag1 N1 2.329(7)
Ag1 N2 2.362(6)
Ag1 N3 2.427(7)
Ag1 N4 2.255(6)
C1 C2 1.344(13)
C1 H1 0.95
C10 C11 1.518(11)
C10 C9 1.377(11)
C12 C11 1.379(11)
C12 C13 1.357(12)
C12 H12 0.95
C13 H13 0.95
C14 C13 1.387(14)
C14 H14 0.95
C15 C14 1.361(14)
C15 H15 0.95
C16 H16 0.95
C17 C16 1.423(10)
C17 C18 1.404(10)
C18 C19 1.359(11)
C18 H18 0.95
C19 H19 0.95
C2 C3 1.391(13)
C2 H2 0.95
C22A C23 1.31(2)
C22A N6A 1.15(2)
C22B C23 1.33(2)
C22B N6B 1.14(3)
C3 H3 0.95
C4 C3 1.358(12)
C4 H4 0.95
C5 C4 1.384(12)
C5 C6 1.481(11)
C6 C7 1.399(10)
C7 H7 0.95
C8 C7 1.361(11)
C8 H8 0.95
C9 C8 1.365(11)
C9 H9 0.95
F1 C20 1.333(9)
F2 C20 1.314(9)
F3 C20 1.327(8)
F4 C21 1.315(15)
F5 C21 1.318(10)
F6 C21 1.305(14)
N1 C1 1.337(10)
N1 C5 1.349(10)
N2 C10 1.300(10)
N2 C6 1.344(10)
N3 C11 1.353(10)
N3 C15 1.328(11)
N4 C16 1.315(9)
S1 C20 1.831(8)
S1 N5 1.577(6)
S1 O1 1.426(5)
S1 O2 1.415(6)
S2 C21 1.818(10)
S2 N5 1.570(6)
S2 O3 1.428(6)
S2 O4 1.415(6)

loop_
_geom_torsion_atom_site_label_1
_geom_torsion_atom_site_label_2
_geom_torsion_atom_site_label_3
_geom_torsion_atom_site_label_4
_geom_torsion
Ag1 N1 C1 C2 -170.8(9)
Ag1 N1 C5 C4 172.2(7)
Ag1 N1 C5 C6 -10.0(10)
Ag1 N2 C10 C11 1.0(9)
Ag1 N2 C10 C9 -176.3(6)
Ag1 N2 C6 C5 -0.1(9)
Ag1 N2 C6 C7 178.3(6)
Ag1 N3 C11 C10 11.3(9)
Ag1 N3 C11 C12 -168.5(7)
Ag1 N3 C15 C14 168.6(9)
Ag1 N4 C16 C17 176.5(5)
C1 C2 C3 C4 -1.9(17)
C1 N1 C5 C4 1.0(14)
C1 N1 C5 C6 178.8(8)
C10 C9 C8 C7 2.7(12)
C10 N2 C6 C5 -175.9(7)
C10 N2 C6 C7 2.5(11)
C11 C10 C9 C8 -179.0(7)
C11 C12 C13 C14 -1.7(16)
C11 N3 C15 C14 -3.0(16)
C13 C12 C11 C10 178.8(9)
C13 C12 C11 N3 -1.4(14)
C15 C14 C13 C12 2.4(18)
C15 N3 C11 C10 -176.5(8)
C15 N3 C11 C12 3.7(13)
C16 C17 C18 C19 180.0(7)
C18 C17 C16 N4 -178.9(7)
C20 S1 N5 S2 89.3(5)
C21 S2 N5 S1 94.7(7)
C4 C5 C6 C7 6.1(14)
C4 C5 C6 N2 -175.6(9)
C5 C4 C3 C2 2.8(17)
C5 C6 C7 C8 176.7(8)
C5 N1 C1 C2 -0.1(16)
C6 C5 C4 C3 179.9(9)
C6 N2 C10 C11 176.5(7)
C6 N2 C10 C9 -0.8(12)
C9 C10 C11 C12 -11.0(12)
C9 C10 C11 N3 169.1(7)
C9 C8 C7 C6 -1.1(12)
N1 Ag1 N2 C10 172.1(6)
N1 Ag1 N2 C6 -3.5(5)
N1 Ag1 N3 C11 -23.4(8)
N1 Ag1 N3 C15 165.1(7)
N1 Ag1 N4 C16 -66.6(7)
N1 C1 C2 C3 0.6(18)
N1 C5 C4 C3 -2.4(16)
N1 C5 C6 C7 -171.7(8)
N1 C5 C6 N2 6.6(11)
N2 Ag1 N1 C1 177.8(8)
N2 Ag1 N1 C5 7.2(6)
N2 Ag1 N3 C11 -7.9(6)
N2 Ag1 N3 C15 -179.5(8)
N2 Ag1 N4 C16 157.2(6)
N2 C10 C11 C12 171.6(8)
N2 C10 C11 N3 -8.2(10)
N2 C10 C9 C8 -1.8(12)
N2 C6 C7 C8 -1.6(12)
N3 Ag1 N1 C1 -167.1(7)
N3 Ag1 N1 C5 22.4(8)
N3 Ag1 N2 C10 3.4(6)
N3 Ag1 N2 C6 -172.2(6)
N3 Ag1 N4 C16 113.8(6)
N3 C15 C14 C13 0.0(18)
N4 Ag1 N1 C1 13.5(9)
N4 Ag1 N1 C5 -157.0(6)
N4 Ag1 N2 C10 -44.1(9)
N4 Ag1 N2 C6 140.3(6)
N4 Ag1 N3 C11 156.2(6)
N4 Ag1 N3 C15 -15.4(8)
N5 S1 C20 F1 -59.3(6)
N5 S1 C20 F2 179.9(5)
N5 S1 C20 F3 60.5(6)
N5 S2 C21 F4 -66.2(8)
N5 S2 C21 F5 175.8(9)
N5 S2 C21 F6 55.2(8)
O1 S1 C20 F1 63.0(6)
O1 S1 C20 F2 -57.7(6)
O1 S1 C20 F3 -177.2(5)
O1 S1 N5 S2 -23.8(6)
O2 S1 C20 F1 -172.2(5)
O2 S1 C20 F2 67.0(5)
O2 S1 C20 F3 -52.4(6)
O2 S1 N5 S2 -161.8(5)
O3 S2 C21 F4 57.0(8)
O3 S2 C21 F5 -61.0(11)
O3 S2 C21 F6 178.4(7)
O3 S2 N5 S1 -21.1(6)
O4 S2 C21 F4 -179.1(7)
O4 S2 C21 F5 62.9(11)
O4 S2 C21 F6 -57.7(8)
O4 S2 N5 S1 -156.1(5)
